data_4132441
loop_
_publ_author_name
'DeGayner, Jordan A.'
'Wang, Kunyu'
'Harris, T. David'

_publ_section_title
;
 A Ferric Semiquinoid Single-Chain Magnet via Thermally-Switchable
 Metal-Ligand Electron Transfer.
;
_journal_issue 21
_journal_name_full 'Journal of the American Chemical Society'
_journal_page_first 6550
_journal_page_last 6553
_journal_paper_doi 10.1021/jacs.8b03949
_journal_volume 140
_journal_year 2018
_chemical_formula_moiety '0.5(C12 Cl8 Fe2 O8), 2(C4 H12 N)'
_chemical_formula_sum 'C14 H24 Cl4 Fe N2 O4'
_chemical_formula_weight 482.00
_chemical_name_systematic (NMe4)2CAFeCl2_100K
_space_group_crystal_system monoclinic
_space_group_IT_number 15
_space_group_name_Hall '-C 2yc'
_space_group_name_H-M_alt 'C 1 2/c 1'
_atom_sites_solution_hydrogens geom
_atom_sites_solution_primary dual
_audit_creation_date 2018-04-11
_audit_creation_method
;
Olex2 1.2
(compiled 2018.04.03 svn.r3497 for OlexSys, GUI svn.r5486)
;
_cell_angle_alpha 90
_cell_angle_beta 104.971(5)
_cell_angle_gamma 90
_cell_formula_units_Z 4
_cell_length_a 16.1004(14)
_cell_length_b 9.3394(8)
_cell_length_c 13.8165(13)
_cell_measurement_reflns_used 5440
_cell_measurement_temperature 100
_cell_measurement_theta_max 34.22
_cell_measurement_theta_min 2.79
_cell_volume 2007.0(3)
_computing_cell_refinement 'SAINT V8.34A (Bruker, 2013)'
_computing_data_collection 'APEX2 V2014.11-0 (Bruker, 2014)'
_computing_data_reduction 'Bruker SAINT'
_computing_molecular_graphics 'Olex2 (Dolomanov et al., 2009)'
_computing_publication_material 'Olex2 (Dolomanov et al., 2009)'
_computing_structure_refinement 'XL (Sheldrick, 2008)'
_computing_structure_solution 'ShelXT (Sheldrick, 2015)'
_diffrn_ambient_temperature 100.02
_diffrn_detector_area_resol_mean 8
_diffrn_measured_fraction_theta_full 0.988
_diffrn_measured_fraction_theta_max 0.973
_diffrn_measurement_device_type 'Bruker Kappa APEX CCD area detector'
_diffrn_measurement_method '\w and \f scans'
_diffrn_radiation_monochromator 'QuazarTM optics'
_diffrn_radiation_type MoK\a
_diffrn_radiation_wavelength 0.71073
_diffrn_reflns_av_R_equivalents 0.0592
_diffrn_reflns_av_unetI/netI 0.0656
_diffrn_reflns_Laue_measured_fraction_full 0.988
_diffrn_reflns_Laue_measured_fraction_max 0.973
_diffrn_reflns_limit_h_max 21
_diffrn_reflns_limit_h_min -25
_diffrn_reflns_limit_k_max 14
_diffrn_reflns_limit_k_min -13
_diffrn_reflns_limit_l_max 21
_diffrn_reflns_limit_l_min -11
_diffrn_reflns_number 13430
_diffrn_reflns_point_group_measured_fraction_full 0.988
_diffrn_reflns_point_group_measured_fraction_max 0.973
_diffrn_reflns_theta_full 25.242
_diffrn_reflns_theta_max 34.590
_diffrn_reflns_theta_min 2.787
_diffrn_source microsource
_diffrn_standards_number 0
_exptl_absorpt_coefficient_mu 1.305
_exptl_absorpt_correction_T_max 0.7468
_exptl_absorpt_correction_T_min 0.5790
_exptl_absorpt_correction_type multi-scan
_exptl_absorpt_process_details
'SADABS-2014/5 (Bruker,2014/5) was used for absorption correction. wR2(int) was 0.0817 before and 0.0588 after correction. The Ratio of minimum to maximum transmission is 0.7753. The \l/2 correction factor is Not present.'
_exptl_crystal_colour 'clear dark brown'
_exptl_crystal_colour_lustre clear
_exptl_crystal_colour_modifier dark
_exptl_crystal_colour_primary brown
_exptl_crystal_density_diffrn 1.595
_exptl_crystal_description plate
_exptl_crystal_F_000 992
_exptl_crystal_size_max 0.334
_exptl_crystal_size_mid 0.058
_exptl_crystal_size_min 0.042
_refine_diff_density_max 2.092
_refine_diff_density_min -0.690
_refine_diff_density_rms 0.158
_refine_ls_extinction_method none
_refine_ls_goodness_of_fit_ref 1.071
_refine_ls_hydrogen_treatment constr
_refine_ls_matrix_type full
_refine_ls_number_parameters 118
_refine_ls_number_reflns 4166
_refine_ls_number_restraints 0
_refine_ls_restrained_S_all 1.071
_refine_ls_R_factor_all 0.0961
_refine_ls_R_factor_gt 0.0653
_refine_ls_shift/su_max 0.000
_refine_ls_shift/su_mean 0.000
_refine_ls_structure_factor_coef Fsqd
_refine_ls_weighting_details 'w=1/[\s^2^(Fo^2^)+(0.1073P)^2^] where P=(Fo^2^+2Fc^2^)/3'
_refine_ls_weighting_scheme calc
_refine_ls_wR_factor_gt 0.1748
_refine_ls_wR_factor_ref 0.1915
_reflns_Friedel_coverage 0.000
_reflns_number_gt 2891
_reflns_number_total 4166
_reflns_threshold_expression 'I > 2\s(I)'
_cod_data_source_file ja8b03949_si_001.cif
_cod_data_source_block nme4fecl2ca_100k
_cod_database_code 4132441
_shelx_shelxl_version_number 2014/7
_shelx_space_group_comment
;
The symmetry employed for this shelxl refinement is uniquely defined
by the following loop, which should always be used as a source of
symmetry information in preference to the above space-group names.
They are only intended as comments.
;
_olex2_refinement_description
;
1. Fixed Uiso
 At 1.5 times of:
  All C(H,H,H) groups
2.a Idealised Me refined as rotating group:
 C4(H4A,H4B,H4C), C5(H5A,H5B,H5C), C6(H6A,H6B,H6C), C7(H7A,H7B,H7C)
;
_olex2_submission_special_instructions 'No special instructions were received'

loop_
_space_group_symop_operation_xyz
'x, y, z'
'-x, y, -z+1/2'
'x+1/2, y+1/2, z'
'-x+1/2, y+1/2, -z+1/2'
'-x, -y, -z'
'x, -y, z-1/2'
'-x+1/2, -y+1/2, -z'
'x+1/2, -y+1/2, z-1/2'

loop_
_atom_site_label
_atom_site_type_symbol
_atom_site_fract_x
_atom_site_fract_y
_atom_site_fract_z
_atom_site_U_iso_or_equiv
_atom_site_adp_type
_atom_site_occupancy
_atom_site_site_symmetry_order
_atom_site_calc_flag
_atom_site_refinement_flags_posn
_atom_site_refinement_flags_adp
_atom_site_refinement_flags_occupancy
Fe1 Fe 0.5000 0.30193(6) 0.7500 0.01818(15) Uani 1 2 d S T P
Cl1 Cl 0.66093(5) 0.31867(9) 0.48713(6) 0.02761(19) Uani 1 1 d . . .
Cl2 Cl 0.40600(5) 0.12617(8) 0.65492(5) 0.02393(17) Uani 1 1 d . . .
O1 O 0.57131(15) 0.3176(2) 0.65137(15) 0.0215(4) Uani 1 1 d . . .
O2 O 0.56615(14) 0.5390(2) 0.34042(15) 0.0216(4) Uani 1 1 d . . .
C1 C 0.53896(18) 0.4021(3) 0.57674(19) 0.0181(5) Uani 1 1 d . . .
C2 C 0.57283(18) 0.4183(3) 0.4941(2) 0.0194(5) Uani 1 1 d . . .
C3 C 0.53728(18) 0.5160(3) 0.4175(2) 0.0186(5) Uani 1 1 d . . .
N1 N 0.66020(18) 0.8447(3) 0.65479(19) 0.0228(5) Uani 1 1 d . . .
C4 C 0.7015(3) 0.8267(4) 0.7631(3) 0.0382(9) Uani 1 1 d . . .
H4A H 0.6779 0.7418 0.7881 0.057 Uiso 1 1 calc GR . .
H4B H 0.6904 0.9115 0.7996 0.057 Uiso 1 1 calc GR . .
H4C H 0.7637 0.8149 0.7733 0.057 Uiso 1 1 calc GR . .
C5 C 0.6812(2) 0.7194(4) 0.5995(3) 0.0302(7) Uani 1 1 d . . .
H5A H 0.7438 0.7111 0.6118 0.045 Uiso 1 1 calc GR . .
H5B H 0.6555 0.7322 0.5276 0.045 Uiso 1 1 calc GR . .
H5C H 0.6584 0.6322 0.6224 0.045 Uiso 1 1 calc GR . .
C6 C 0.6947(4) 0.9768(5) 0.6193(3) 0.0557(14) Uani 1 1 d . . .
H6A H 0.7574 0.9699 0.6334 0.084 Uiso 1 1 calc GR . .
H6B H 0.6793 1.0601 0.6541 0.084 Uiso 1 1 calc GR . .
H6C H 0.6701 0.9874 0.5470 0.084 Uiso 1 1 calc GR . .
C7 C 0.5661(3) 0.8578(6) 0.6353(4) 0.0549(13) Uani 1 1 d . . .
H7A H 0.5408 0.8705 0.5633 0.082 Uiso 1 1 calc GR . .
H7B H 0.5521 0.9409 0.6716 0.082 Uiso 1 1 calc GR . .
H7C H 0.5428 0.7709 0.6582 0.082 Uiso 1 1 calc GR . .

loop_
_atom_site_aniso_label
_atom_site_aniso_U_11
_atom_site_aniso_U_22
_atom_site_aniso_U_33
_atom_site_aniso_U_23
_atom_site_aniso_U_13
_atom_site_aniso_U_12
Fe1 0.0170(3) 0.0238(3) 0.0136(2) 0.000 0.00369(19) 0.000
Cl1 0.0263(4) 0.0356(4) 0.0239(3) 0.0073(3) 0.0119(3) 0.0121(3)
Cl2 0.0219(3) 0.0280(4) 0.0194(3) -0.0008(2) 0.0008(2) -0.0024(3)
O1 0.0227(10) 0.0252(10) 0.0168(9) 0.0020(7) 0.0055(7) 0.0019(8)
O2 0.0204(9) 0.0282(10) 0.0174(8) 0.0056(7) 0.0069(7) 0.0040(8)
C1 0.0175(12) 0.0202(12) 0.0156(10) 0.0001(9) 0.0024(9) -0.0013(9)
C2 0.0172(12) 0.0228(13) 0.0192(11) 0.0014(9) 0.0062(9) 0.0023(9)
C3 0.0190(12) 0.0203(12) 0.0167(11) -0.0010(9) 0.0050(9) -0.0007(9)
N1 0.0229(12) 0.0221(11) 0.0209(11) -0.0001(9) 0.0011(9) 0.0007(9)
C4 0.048(2) 0.043(2) 0.0200(14) 0.0000(13) 0.0025(14) 0.0156(17)
C5 0.0293(16) 0.0320(17) 0.0270(14) -0.0075(12) 0.0033(12) 0.0058(13)
C6 0.091(4) 0.036(2) 0.036(2) 0.0026(16) 0.007(2) -0.027(2)
C7 0.0249(18) 0.069(3) 0.064(3) -0.030(2) 0.0004(18) 0.0093(19)

loop_
_atom_type_symbol
_atom_type_description
_atom_type_scat_dispersion_real
_atom_type_scat_dispersion_imag
_atom_type_scat_source
C C 0.0033 0.0016 'International Tables Vol C Tables 4.2.6.8 and 6.1.1.4'
H H 0.0000 0.0000 'International Tables Vol C Tables 4.2.6.8 and 6.1.1.4'
Cl Cl 0.1484 0.1585 'International Tables Vol C Tables 4.2.6.8 and 6.1.1.4'
Fe Fe 0.3463 0.8444 'International Tables Vol C Tables 4.2.6.8 and 6.1.1.4'
N N 0.0061 0.0033 'International Tables Vol C Tables 4.2.6.8 and 6.1.1.4'
O O 0.0106 0.0060 'International Tables Vol C Tables 4.2.6.8 and 6.1.1.4'

loop_
_geom_angle_atom_site_label_1
_geom_angle_atom_site_label_2
_geom_angle_atom_site_label_3
_geom_angle
_geom_angle_site_symmetry_1
_geom_angle_site_symmetry_3
Cl2 Fe1 Cl2 92.97(4) . 2_656
O1 Fe1 Cl2 93.97(7) . .
O1 Fe1 Cl2 91.79(6) . 2_656
O1 Fe1 Cl2 93.97(7) 2_656 2_656
O1 Fe1 Cl2 91.79(7) 2_656 .
O1 Fe1 O1 171.63(13) . 2_656
O1 Fe1 O2 93.61(8) . 6_566
O1 Fe1 O2 93.60(8) 2_656 5_666
O1 Fe1 O2 80.30(8) 2_656 6_566
O1 Fe1 O2 80.30(8) . 5_666
O2 Fe1 Cl2 171.60(6) 5_666 2_656
O2 Fe1 Cl2 90.42(7) 5_666 .
O2 Fe1 Cl2 171.60(6) 6_566 .
O2 Fe1 Cl2 90.42(7) 6_566 2_656
O2 Fe1 O2 87.28(13) 6_566 5_666
C1 O1 Fe1 113.76(18) . .
C3 O2 Fe1 112.53(18) . 5_666
O1 C1 C2 123.8(3) . .
O1 C1 C3 116.4(2) . 5_666
C2 C1 C3 119.8(2) . 5_666
C1 C2 Cl1 119.3(2) . .
C1 C2 C3 121.2(3) . .
C3 C2 Cl1 119.5(2) . .
O2 C3 C1 116.4(2) . 5_666
O2 C3 C2 124.7(3) . .
C2 C3 C1 118.9(2) . 5_666
C4 N1 C5 109.2(3) . .
C4 N1 C6 108.6(3) . .
C5 N1 C6 109.2(3) . .
C7 N1 C4 111.5(3) . .
C7 N1 C5 109.4(3) . .
C7 N1 C6 108.9(4) . .

loop_
_geom_bond_atom_site_label_1
_geom_bond_atom_site_label_2
_geom_bond_distance
_geom_bond_site_symmetry_2
Fe1 Cl2 2.3841(8) 2_656
Fe1 Cl2 2.3841(8) .
Fe1 O1 2.001(2) 2_656
Fe1 O1 2.001(2) .
Fe1 O2 2.053(2) 6_566
Fe1 O2 2.053(2) 5_666
Cl1 C2 1.719(3) .
O1 C1 1.296(3) .
O2 Fe1 2.053(2) 5_666
O2 C3 1.286(3) .
C1 C2 1.395(4) .
C1 C3 1.466(4) 5_666
C2 C3 1.403(4) .
C3 C1 1.466(4) 5_666
N1 C4 1.482(4) .
N1 C5 1.484(4) .
N1 C6 1.488(5) .
N1 C7 1.474(5) .
